data_7024254
loop_
_publ_author_name
'Indumathy, Ramasamy'
'Weyherm\"uller, Thomas'
'Nair, Balachandran Unni'

_publ_section_title
;
 Biimidazole containing cobalt(III) mixed ligand complexes: Crystal
 structure and photonuclease activity.
;
_journal_issue 8
_journal_name_full 'Dalton transactions (Cambridge, England : 2003)'
_journal_page_first 2087
_journal_page_last 2097
_journal_paper_doi 10.1039/b913464f
_journal_volume 39
_journal_year 2010
_chemical_formula_moiety '(C30 H22 Co N8)3+, 0.5 (O3 H7)+, 3.5 (Cl O4)-, (H2 O)'
_chemical_formula_sum 'C30 H27.5 Cl3.5 Co N8 O16.5'
_chemical_formula_weight 947.11
_chemical_name_systematic
;
?
;
_space_group_IT_number 2
_symmetry_cell_setting triclinic
_symmetry_space_group_name_Hall '-P 1'
_symmetry_space_group_name_H-M 'P -1'
_atom_sites_solution_hydrogens geom
_atom_sites_solution_primary direct
_atom_sites_solution_secondary difmap
_audit_creation_method SHELXL-97
_cell_angle_alpha 85.538(2)
_cell_angle_beta 68.407(2)
_cell_angle_gamma 79.239(2)
_cell_formula_units_Z 2
_cell_length_a 10.7117(6)
_cell_length_b 13.0089(6)
_cell_length_c 14.0170(7)
_cell_measurement_temperature 100(2)
_cell_volume 1784.13(16)
_computing_cell_refinement 'Bruker AXS Collect Software'
_computing_data_collection 'Bruker AXS Collect Software'
_computing_data_reduction 'Bruker AXS Collect Software'
_computing_structure_refinement 'SHELXL-97 (Sheldrick, 1997)'
_computing_structure_solution 'SHELXS-97 (Sheldrick, 1990)'
_diffrn_ambient_temperature 100(2)
_diffrn_measured_fraction_theta_full 0.998
_diffrn_measured_fraction_theta_max 0.998
_diffrn_measurement_device_type 'Bruker-Nonius KappaCCD'
_diffrn_measurement_method '1441 images at 1.0 deg.stepwise rotation in omega and phi, 40 sec./frame'
_diffrn_radiation_monochromator graphite
_diffrn_radiation_source 'rotating anode'
_diffrn_radiation_type MoK\a
_diffrn_radiation_wavelength 0.71073
_diffrn_reflns_av_R_equivalents 0.0373
_diffrn_reflns_av_sigmaI/netI 0.0242
_diffrn_reflns_limit_h_max 15
_diffrn_reflns_limit_h_min -15
_diffrn_reflns_limit_k_max 18
_diffrn_reflns_limit_k_min -18
_diffrn_reflns_limit_l_max 19
_diffrn_reflns_limit_l_min -19
_diffrn_reflns_number 62891
_diffrn_reflns_theta_full 30.00
_diffrn_reflns_theta_max 30.00
_diffrn_reflns_theta_min 3.02
_exptl_absorpt_coefficient_mu 0.834
_exptl_absorpt_correction_T_max 0.8922
_exptl_absorpt_correction_T_min 0.7762
_exptl_absorpt_correction_type multi-scan
_exptl_absorpt_process_details 'Bruker, SADABS 2008/1'
_exptl_crystal_colour orange
_exptl_crystal_density_diffrn 1.763
_exptl_crystal_density_method 'not measured'
_exptl_crystal_description 'transparent fragment'
_exptl_crystal_F_000 964
_exptl_crystal_size_max 0.32
_exptl_crystal_size_mid 0.28
_exptl_crystal_size_min 0.14
_refine_diff_density_max 1.431
_refine_diff_density_min -1.366
_refine_diff_density_rms 0.100
_refine_ls_extinction_method none
_refine_ls_goodness_of_fit_ref 1.050
_refine_ls_hydrogen_treatment mixed
_refine_ls_matrix_type full
_refine_ls_number_parameters 622
_refine_ls_number_reflns 10370
_refine_ls_number_restraints 211
_refine_ls_restrained_S_all 1.062
_refine_ls_R_factor_all 0.0720
_refine_ls_R_factor_gt 0.0657
_refine_ls_shift/su_max 0.001
_refine_ls_shift/su_mean 0.000
_refine_ls_structure_factor_coef Fsqd
_refine_ls_weighting_details 'calc w=1/[\s^2^(Fo^2^)+(0.0661P)^2^+5.0153P] where P=(Fo^2^+2Fc^2^)/3'
_refine_ls_weighting_scheme calc
_refine_ls_wR_factor_gt 0.1652
_refine_ls_wR_factor_ref 0.1699
_reflns_number_gt 9283
_reflns_number_total 10370
_reflns_threshold_expression >2sigma(I)
_cod_data_source_file b913464f.txt
_cod_data_source_block 6251
_cod_depositor_comments
;
The following automatic conversions were performed:

'_exptl_absorpt_correction_type' value 'Multi-Scan' changed to
'multi-scan' according to
/home/saulius/struct/CIF-dictionaries/cif_core.dic dictionary named
'cif_core.dic' version 2.4.2 from 2011-04-26.

Automatic conversion script
Id: cif_fix_values 1891 2012-01-12 08:04:46Z andrius 
;
_cod_original_sg_symbol_H-M P-1
_cod_original_formula_sum 'C30 H27.50 Cl3.50 Co N8 O16.50'
_cod_database_code 7024254

loop_
_symmetry_equiv_pos_as_xyz
'x, y, z'
'-x, -y, -z'

loop_
_atom_site_label
_atom_site_type_symbol
_atom_site_fract_x
_atom_site_fract_y
_atom_site_fract_z
_atom_site_U_iso_or_equiv
_atom_site_adp_type
_atom_site_occupancy
_atom_site_symmetry_multiplicity
_atom_site_calc_flag
_atom_site_refinement_flags
_atom_site_disorder_assembly
_atom_site_disorder_group
Co1 Co 0.23925(4) 0.24090(3) 1.25332(3) 0.02211(10) Uani 1 1 d . . .
N1 N 0.3289(3) 0.19386(18) 1.35129(18) 0.0253(5) Uani 1 1 d . . .
C2 C 0.3032(3) 0.1974(2) 1.4551(2) 0.0292(6) Uani 1 1 d . . .
H2 H 0.2220 0.2313 1.5054 0.035 Uiso 1 1 calc R . .
C3 C 0.4164(4) 0.1431(3) 1.4727(3) 0.0343(7) Uani 1 1 d . . .
H3 H 0.4281 0.1334 1.5369 0.041 Uiso 1 1 calc R . .
N4 N 0.5090(3) 0.1056(2) 1.3794(2) 0.0335(6) Uani 1 1 d . . .
H4 H 0.5899 0.0674 1.3682 0.040 Uiso 1 1 calc R . .
C5 C 0.4532(4) 0.1381(2) 1.3087(2) 0.0299(6) Uani 1 1 d . . .
C6 C 0.4996(4) 0.1280(2) 1.1995(3) 0.0327(6) Uani 1 1 d . . .
N7 N 0.6149(4) 0.0861(3) 1.1276(3) 0.0522(9) Uani 1 1 d . . .
H7 H 0.6879 0.0513 1.1377 0.063 Uiso 1 1 calc R . .
C8 C 0.5999(5) 0.1070(4) 1.0342(3) 0.0564(12) Uani 1 1 d . . .
H8 H 0.6668 0.0871 0.9689 0.068 Uiso 1 1 calc R . .
C9 C 0.4715(4) 0.1615(3) 1.0524(3) 0.0390(7) Uani 1 1 d . . .
H9 H 0.4323 0.1861 1.0023 0.047 Uiso 1 1 calc R . .
N10 N 0.4094(3) 0.17409(19) 1.15701(19) 0.0283(5) Uani 1 1 d . . .
N21 N 0.1708(3) 0.28611(19) 1.14350(18) 0.0249(5) Uani 1 1 d . . .
C22 C 0.1005(3) 0.2389(2) 1.1042(2) 0.0312(6) Uani 1 1 d . . .
H22 H 0.0717 0.1754 1.1345 0.037 Uiso 1 1 calc R . .
C23 C 0.0680(4) 0.2810(3) 1.0190(3) 0.0361(7) Uani 1 1 d . . .
H23 H 0.0173 0.2461 0.9928 0.043 Uiso 1 1 calc R . .
C24 C 0.1093(3) 0.3727(3) 0.9737(2) 0.0332(6) Uani 1 1 d . . .
H24 H 0.0889 0.4007 0.9154 0.040 Uiso 1 1 calc R . .
C25 C 0.1821(3) 0.4246(2) 1.0148(2) 0.0285(6) Uani 1 1 d . . .
C26 C 0.2290(3) 0.5221(3) 0.9753(2) 0.0331(6) Uani 1 1 d . . .
H26 H 0.2128 0.5538 0.9167 0.040 Uiso 1 1 calc R . .
C27 C 0.2960(3) 0.5692(3) 1.0206(2) 0.0332(6) Uani 1 1 d . . .
H27 H 0.3234 0.6343 0.9942 0.040 Uiso 1 1 calc R . .
C28 C 0.3261(3) 0.5218(2) 1.1082(2) 0.0268(5) Uani 1 1 d . . .
C29 C 0.3953(3) 0.5644(2) 1.1601(3) 0.0314(6) Uani 1 1 d . . .
H29 H 0.4248 0.6297 1.1389 0.038 Uiso 1 1 calc R . .
C30 C 0.4194(3) 0.5107(2) 1.2414(3) 0.0295(6) Uani 1 1 d . . .
H30 H 0.4666 0.5386 1.2762 0.035 Uiso 1 1 calc R . .
C31 C 0.3745(3) 0.4143(2) 1.2735(2) 0.0242(5) Uani 1 1 d . . .
H31 H 0.3922 0.3780 1.3299 0.029 Uiso 1 1 calc R . .
N32 N 0.3077(2) 0.37283(17) 1.22649(17) 0.0212(4) Uani 1 1 d . . .
C33 C 0.2837(3) 0.4258(2) 1.1453(2) 0.0223(5) Uani 1 1 d . . .
C34 C 0.2101(3) 0.3781(2) 1.0999(2) 0.0234(5) Uani 1 1 d . . .
N41 N 0.1602(3) 0.11278(19) 1.2822(2) 0.0301(5) Uani 1 1 d . . .
C42 C 0.2104(4) 0.0185(2) 1.2392(3) 0.0363(7) Uani 1 1 d . . .
H42 H 0.2974 0.0073 1.1858 0.044 Uiso 1 1 calc R . .
C43 C 0.1370(5) -0.0640(3) 1.2716(3) 0.0474(10) Uani 1 1 d . . .
H43 H 0.1752 -0.1300 1.2394 0.057 Uiso 1 1 calc R . .
C44 C 0.0116(5) -0.0523(3) 1.3483(3) 0.0487(10) Uani 1 1 d . . .
H44 H -0.0372 -0.1090 1.3696 0.058 Uiso 1 1 calc R . .
C45 C -0.0421(4) 0.0450(3) 1.3941(3) 0.0420(9) Uani 1 1 d . . .
C46 C -0.1760(5) 0.0693(4) 1.4770(3) 0.0492(10) Uani 1 1 d . . .
H46 H -0.2295 0.0159 1.5039 0.059 Uiso 1 1 calc R . .
C47 C -0.2237(4) 0.1677(4) 1.5152(3) 0.0485(10) Uani 1 1 d . . .
H47 H -0.3108 0.1822 1.5680 0.058 Uiso 1 1 calc R . .
C48 C -0.1432(4) 0.2516(3) 1.4763(2) 0.0377(7) Uani 1 1 d . . .
C49 C -0.1909(4) 0.3550(4) 1.5091(3) 0.0436(8) Uani 1 1 d . . .
H49 H -0.2775 0.3739 1.5615 0.052 Uiso 1 1 calc R . .
C50 C -0.1102(4) 0.4287(3) 1.4642(3) 0.0407(8) Uani 1 1 d . . .
H50 H -0.1416 0.4998 1.4840 0.049 Uiso 1 1 calc R . .
C51 C 0.0182(3) 0.3987(2) 1.3893(2) 0.0296(6) Uani 1 1 d . . .
H51 H 0.0731 0.4508 1.3598 0.036 Uiso 1 1 calc R . .
N52 N 0.0675(3) 0.30046(19) 1.35735(18) 0.0244(4) Uani 1 1 d . . .
C53 C -0.0152(3) 0.2275(2) 1.4002(2) 0.0292(6) Uani 1 1 d . . .
C54 C 0.0360(3) 0.1259(2) 1.3587(2) 0.0303(6) Uani 1 1 d . . .
Cl7 Cl 0.27293(7) 0.70532(6) 0.72839(5) 0.02868(15) Uani 1 1 d D . .
O71 O 0.3311(2) 0.6987(2) 0.80657(18) 0.0371(5) Uani 1 1 d D . .
O72 O 0.1914(3) 0.80607(19) 0.7302(2) 0.0468(7) Uani 1 1 d D . .
O73 O 0.3825(3) 0.6884(3) 0.62923(19) 0.0545(8) Uani 1 1 d D . .
O74 O 0.1903(3) 0.62497(19) 0.74489(19) 0.0389(5) Uani 1 1 d D . .
Cl6 Cl 1.46873(11) 0.18767(8) 0.76881(10) 0.0367(2) Uani 0.856(3) 1 d PD A 1
O61 O 1.5084(4) 0.1019(3) 0.6966(3) 0.0468(9) Uani 0.856(3) 1 d PD A 1
O62 O 1.3441(4) 0.1813(5) 0.8501(3) 0.0891(16) Uani 0.856(3) 1 d PD A 1
O63 O 1.4728(6) 0.2847(3) 0.7122(4) 0.0843(16) Uani 0.856(3) 1 d PD A 1
O64 O 1.5735(4) 0.1803(3) 0.8132(3) 0.0587(10) Uani 0.856(3) 1 d PD A 1
Cl8 Cl 1.0325(2) 0.31919(18) 0.72773(16) 0.0378(3) Uani 0.764(4) 1 d PD B 1
O81 O 1.0374(9) 0.4205(5) 0.7589(6) 0.0584(11) Uani 0.764(4) 1 d PD B 1
O82 O 1.1623(5) 0.2504(5) 0.7027(4) 0.0798(16) Uani 0.764(4) 1 d PD B 1
O83 O 0.9983(5) 0.3303(4) 0.6364(3) 0.0653(13) Uani 0.764(4) 1 d PD B 1
O84 O 0.9370(5) 0.2709(4) 0.8113(3) 0.0636(13) Uani 0.764(4) 1 d PD B 1
Cl9 Cl 0.0247(14) 0.9949(10) 1.0057(8) 0.0391(11) Uani 0.327(9) 1 d PD . 1
O91 O 0.1346(19) 1.0532(16) 0.958(3) 0.075(4) Uani 0.327(9) 1 d PD . 1
O92 O 0.0767(15) 0.8940(9) 1.0369(14) 0.074(5) Uani 0.327(9) 1 d PD . 1
O93 O -0.041(4) 0.987(2) 0.9342(19) 0.072(5) Uani 0.327(9) 1 d PD . 1
O94 O -0.0689(13) 1.0539(10) 1.0948(9) 0.059(3) Uani 0.327(9) 1 d PD . 1
Cl6X Cl 1.5072(7) 0.1920(5) 0.7247(6) 0.0367(2) Uani 0.144(3) 1 d PD A 2
O61X O 1.556(2) 0.0870(10) 0.6837(19) 0.0468(9) Uani 0.144(3) 1 d PD A 2
O62X O 1.505(2) 0.193(2) 0.8272(9) 0.0891(16) Uani 0.144(3) 1 d PD A 2
O63X O 1.3683(13) 0.2215(15) 0.7274(19) 0.0843(16) Uani 0.144(3) 1 d PD A 2
O64X O 1.5974(17) 0.2581(13) 0.6582(13) 0.0587(10) Uani 0.144(3) 1 d PD A 2
Cl8X Cl 1.0124(8) 0.3354(7) 0.7176(6) 0.0378(3) Uani 0.236(4) 1 d PD B 2
O81X O 1.024(3) 0.4247(14) 0.7681(19) 0.0584(11) Uani 0.236(4) 1 d PD B 2
O82X O 1.1316(11) 0.3104(14) 0.6292(9) 0.0798(16) Uani 0.236(4) 1 d PD B 2
O83X O 0.8906(11) 0.3613(12) 0.6958(10) 0.0653(13) Uani 0.236(4) 1 d PD B 2
O84X O 1.0060(16) 0.2489(10) 0.7899(10) 0.0636(13) Uani 0.236(4) 1 d PD B 2
Cl9X Cl 0.009(3) 1.002(2) 1.0033(17) 0.0391(11) Uani 0.173(9) 1 d PD . 2
O91X O 0.138(3) 1.039(3) 0.969(5) 0.075(4) Uani 0.173(9) 1 d PD . 2
O92X O 0.013(3) 0.915(2) 1.071(3) 0.074(5) Uani 0.173(9) 1 d PD . 2
O93X O -0.016(8) 0.975(4) 0.915(3) 0.072(5) Uani 0.173(9) 1 d PD . 2
O94X O -0.094(3) 1.0878(17) 1.0578(19) 0.059(3) Uani 0.173(9) 1 d PD . 2
O100 O 0.7549(3) -0.0229(3) 1.2741(3) 0.0566(8) Uani 1 1 d D . .
H101 H 0.827(4) -0.010(4) 1.235(4) 0.068 Uiso 1 1 d D . .
H102 H 0.783(6) -0.070(4) 1.305(4) 0.068 Uiso 1 1 d D . .
O200 O 1.3410(7) 0.4422(5) 0.6474(6) 0.0596(17) Uani 0.50 1 d P . .
O210 O 1.3377(7) 0.4069(6) 0.5935(6) 0.0605(17) Uani 0.50 1 d P . .
O300 O 1.4933(8) 0.4667(6) 0.4688(6) 0.0643(18) Uani 0.50 1 d P . .

loop_
_atom_site_aniso_label
_atom_site_aniso_U_11
_atom_site_aniso_U_22
_atom_site_aniso_U_33
_atom_site_aniso_U_23
_atom_site_aniso_U_13
_atom_site_aniso_U_12
Co1 0.0322(2) 0.01780(17) 0.02160(18) 0.00147(12) -0.01478(15) -0.00723(13)
N1 0.0383(13) 0.0205(10) 0.0238(11) 0.0038(8) -0.0179(10) -0.0092(9)
C2 0.0407(16) 0.0297(14) 0.0236(13) 0.0072(10) -0.0150(12) -0.0174(12)
C3 0.0504(19) 0.0333(15) 0.0306(15) 0.0119(12) -0.0241(14) -0.0199(14)
N4 0.0437(15) 0.0277(12) 0.0380(14) 0.0062(10) -0.0262(12) -0.0063(11)
C5 0.0447(17) 0.0213(12) 0.0308(14) 0.0020(10) -0.0226(13) -0.0054(11)
C6 0.0430(17) 0.0255(13) 0.0322(15) -0.0062(11) -0.0196(13) 0.0029(12)
N7 0.0517(19) 0.057(2) 0.0436(18) -0.0223(15) -0.0243(16) 0.0243(16)
C8 0.058(3) 0.068(3) 0.0358(19) -0.0250(19) -0.0166(18) 0.017(2)
C9 0.050(2) 0.0405(17) 0.0257(14) -0.0105(13) -0.0159(14) 0.0039(15)
N10 0.0409(14) 0.0231(11) 0.0245(11) -0.0027(9) -0.0170(10) -0.0021(10)
N21 0.0326(12) 0.0233(11) 0.0234(11) -0.0001(8) -0.0148(9) -0.0056(9)
C22 0.0432(17) 0.0297(14) 0.0298(14) -0.0005(11) -0.0218(13) -0.0100(12)
C23 0.0459(18) 0.0401(17) 0.0315(15) -0.0033(13) -0.0245(14) -0.0064(14)
C24 0.0385(16) 0.0401(16) 0.0239(13) -0.0003(12) -0.0174(12) -0.0014(13)
C25 0.0308(14) 0.0316(14) 0.0217(12) 0.0019(10) -0.0109(11) 0.0003(11)
C26 0.0331(15) 0.0363(16) 0.0258(14) 0.0092(12) -0.0098(12) -0.0020(12)
C27 0.0344(15) 0.0299(14) 0.0309(15) 0.0104(12) -0.0084(12) -0.0064(12)
C28 0.0257(13) 0.0232(12) 0.0292(13) 0.0048(10) -0.0074(11) -0.0057(10)
C29 0.0308(14) 0.0246(13) 0.0381(16) 0.0045(11) -0.0100(12) -0.0100(11)
C30 0.0275(13) 0.0269(13) 0.0373(15) -0.0012(11) -0.0133(12) -0.0086(11)
C31 0.0246(12) 0.0241(12) 0.0265(12) -0.0006(10) -0.0117(10) -0.0053(10)
N32 0.0248(10) 0.0181(9) 0.0224(10) 0.0008(8) -0.0103(8) -0.0042(8)
C33 0.0234(12) 0.0215(11) 0.0216(11) 0.0019(9) -0.0082(9) -0.0034(9)
C34 0.0259(12) 0.0241(12) 0.0201(11) 0.0005(9) -0.0088(10) -0.0032(10)
N41 0.0486(15) 0.0215(11) 0.0329(13) 0.0043(9) -0.0271(12) -0.0125(10)
C42 0.057(2) 0.0244(14) 0.0399(17) 0.0025(12) -0.0297(16) -0.0128(14)
C43 0.076(3) 0.0286(16) 0.058(2) 0.0101(15) -0.045(2) -0.0206(17)
C44 0.068(3) 0.0406(19) 0.059(2) 0.0198(17) -0.042(2) -0.0292(19)
C45 0.059(2) 0.0377(17) 0.052(2) 0.0234(15) -0.0409(19) -0.0282(16)
C46 0.056(2) 0.059(2) 0.046(2) 0.0230(18) -0.0298(19) -0.029(2)
C47 0.046(2) 0.071(3) 0.0354(18) 0.0175(18) -0.0174(16) -0.0265(19)
C48 0.0422(18) 0.053(2) 0.0252(14) 0.0074(13) -0.0185(13) -0.0151(15)
C49 0.0391(18) 0.066(2) 0.0291(16) -0.0048(16) -0.0140(14) -0.0125(17)
C50 0.0371(17) 0.054(2) 0.0342(16) -0.0115(15) -0.0161(14) -0.0054(15)
C51 0.0309(14) 0.0329(14) 0.0307(14) -0.0048(11) -0.0164(12) -0.0063(11)
N52 0.0288(11) 0.0273(11) 0.0228(10) 0.0032(9) -0.0133(9) -0.0118(9)
C53 0.0362(15) 0.0349(15) 0.0263(13) 0.0096(11) -0.0196(12) -0.0167(12)
C54 0.0413(16) 0.0302(14) 0.0320(14) 0.0123(11) -0.0246(13) -0.0181(12)
Cl7 0.0312(3) 0.0325(3) 0.0278(3) 0.0091(3) -0.0141(3) -0.0153(3)
O71 0.0373(12) 0.0471(14) 0.0351(12) 0.0066(10) -0.0216(10) -0.0120(10)
O72 0.0627(18) 0.0322(12) 0.0577(17) 0.0110(11) -0.0383(15) -0.0080(12)
O73 0.0416(15) 0.093(2) 0.0284(12) 0.0065(14) -0.0062(11) -0.0272(15)
O74 0.0486(14) 0.0369(12) 0.0377(12) 0.0044(10) -0.0159(11) -0.0242(11)
Cl6 0.0348(5) 0.0395(5) 0.0305(6) 0.0002(4) -0.0071(5) -0.0034(4)
O61 0.060(2) 0.0473(17) 0.0386(17) -0.0015(13) -0.0127(19) -0.0316(17)
O62 0.051(2) 0.137(5) 0.062(3) -0.015(3) 0.002(2) -0.015(3)
O63 0.126(4) 0.044(2) 0.115(4) 0.022(2) -0.078(4) -0.031(2)
O64 0.054(2) 0.061(2) 0.068(2) -0.0193(19) -0.0311(19) 0.0005(18)
Cl8 0.0454(8) 0.0443(9) 0.0307(6) -0.0053(5) -0.0224(5) -0.0045(6)
O81 0.102(3) 0.0415(16) 0.056(2) 0.0106(14) -0.052(2) -0.0255(18)
O82 0.063(3) 0.108(4) 0.059(3) -0.025(3) -0.029(2) 0.032(3)
O83 0.080(3) 0.078(3) 0.056(2) -0.021(2) -0.051(2) 0.008(2)
O84 0.074(4) 0.052(2) 0.056(3) -0.0054(19) -0.007(2) -0.021(3)
Cl9 0.033(3) 0.0445(18) 0.0420(12) -0.0085(10) -0.0122(15) -0.0104(18)
O91 0.032(3) 0.031(6) 0.134(10) -0.012(5) -0.001(4) 0.004(3)
O92 0.063(9) 0.071(7) 0.120(13) 0.042(8) -0.065(10) -0.038(7)
O93 0.117(16) 0.041(7) 0.090(10) -0.018(5) -0.078(13) 0.001(6)
O94 0.067(7) 0.055(7) 0.046(7) -0.014(5) -0.006(5) -0.016(6)
Cl6X 0.0348(5) 0.0395(5) 0.0305(6) 0.0002(4) -0.0071(5) -0.0034(4)
O61X 0.060(2) 0.0473(17) 0.0386(17) -0.0015(13) -0.0127(19) -0.0316(17)
O62X 0.051(2) 0.137(5) 0.062(3) -0.015(3) 0.002(2) -0.015(3)
O63X 0.126(4) 0.044(2) 0.115(4) 0.022(2) -0.078(4) -0.031(2)
O64X 0.054(2) 0.061(2) 0.068(2) -0.0193(19) -0.0311(19) 0.0005(18)
Cl8X 0.0454(8) 0.0443(9) 0.0307(6) -0.0053(5) -0.0224(5) -0.0045(6)
O81X 0.102(3) 0.0415(16) 0.056(2) 0.0106(14) -0.052(2) -0.0255(18)
O82X 0.063(3) 0.108(4) 0.059(3) -0.025(3) -0.029(2) 0.032(3)
O83X 0.080(3) 0.078(3) 0.056(2) -0.021(2) -0.051(2) 0.008(2)
O84X 0.074(4) 0.052(2) 0.056(3) -0.0054(19) -0.007(2) -0.021(3)
Cl9X 0.033(3) 0.0445(18) 0.0420(12) -0.0085(10) -0.0122(15) -0.0104(18)
O91X 0.032(3) 0.031(6) 0.134(10) -0.012(5) -0.001(4) 0.004(3)
O92X 0.063(9) 0.071(7) 0.120(13) 0.042(8) -0.065(10) -0.038(7)
O93X 0.117(16) 0.041(7) 0.090(10) -0.018(5) -0.078(13) 0.001(6)
O94X 0.067(7) 0.055(7) 0.046(7) -0.014(5) -0.006(5) -0.016(6)
O100 0.0338(14) 0.0543(18) 0.080(2) -0.0048(16) -0.0139(14) -0.0150(13)
O200 0.052(4) 0.039(3) 0.087(5) -0.016(3) -0.022(4) -0.003(3)
O210 0.059(4) 0.060(4) 0.072(5) 0.018(4) -0.032(4) -0.024(3)
O300 0.075(5) 0.061(4) 0.064(4) -0.012(3) -0.037(4) 0.000(3)

loop_
_atom_type_symbol
_atom_type_description
_atom_type_scat_dispersion_real
_atom_type_scat_dispersion_imag
_atom_type_scat_source
C C 0.0033 0.0016 'International Tables Vol C Tables 4.2.6.8 and 6.1.1.4'
H H 0.0000 0.0000 'International Tables Vol C Tables 4.2.6.8 and 6.1.1.4'
N N 0.0061 0.0033 'International Tables Vol C Tables 4.2.6.8 and 6.1.1.4'
O O 0.0106 0.0060 'International Tables Vol C Tables 4.2.6.8 and 6.1.1.4'
Cl Cl 0.1484 0.1585 'International Tables Vol C Tables 4.2.6.8 and 6.1.1.4'
Co Co 0.3494 0.9721 'International Tables Vol C Tables 4.2.6.8 and 6.1.1.4'

loop_
_geom_angle_atom_site_label_1
_geom_angle_atom_site_label_2
_geom_angle_atom_site_label_3
_geom_angle
_geom_angle_site_symmetry_1
_geom_angle_site_symmetry_3
N10 Co1 N52 176.03(10) . .
N10 Co1 N21 91.18(10) . .
N52 Co1 N21 91.90(10) . .
N10 Co1 N32 89.28(10) . .
N52 Co1 N32 93.50(10) . .
N21 Co1 N32 84.55(10) . .
N10 Co1 N1 82.63(11) . .
N52 Co1 N1 94.39(10) . .
N21 Co1 N1 173.38(11) . .
N32 Co1 N1 93.01(10) . .
N10 Co1 N41 93.54(12) . .
N52 Co1 N41 83.76(11) . .
N21 Co1 N41 93.90(10) . .
N32 Co1 N41 176.81(11) . .
N1 Co1 N41 88.83(10) . .
C5 N1 C2 106.8(3) . .
C5 N1 Co1 113.43(19) . .
C2 N1 Co1 139.8(2) . .
N1 C2 C3 107.9(3) . .
N4 C3 C2 106.9(3) . .
C5 N4 C3 107.3(3) . .
N1 C5 N4 111.1(3) . .
N1 C5 C6 114.9(3) . .
N4 C5 C6 134.0(3) . .
N7 C6 N10 110.3(3) . .
N7 C6 C5 134.9(3) . .
N10 C6 C5 114.7(3) . .
C6 N7 C8 107.5(3) . .
C9 C8 N7 107.7(3) . .
C8 C9 N10 107.1(3) . .
C6 N10 C9 107.4(3) . .
C6 N10 Co1 114.3(2) . .
C9 N10 Co1 138.2(2) . .
C22 N21 C34 118.5(2) . .
C22 N21 Co1 129.9(2) . .
C34 N21 Co1 111.48(18) . .
N21 C22 C23 121.5(3) . .
C24 C23 C22 120.3(3) . .
C23 C24 C25 119.1(3) . .
C34 C25 C24 117.3(3) . .
C34 C25 C26 118.3(3) . .
C24 C25 C26 124.5(3) . .
C27 C26 C25 121.3(3) . .
C26 C27 C28 121.0(3) . .
C33 C28 C29 116.9(3) . .
C33 C28 C27 117.9(3) . .
C29 C28 C27 125.2(3) . .
C30 C29 C28 119.4(3) . .
C29 C30 C31 120.3(3) . .
N32 C31 C30 121.5(3) . .
C31 N32 C33 118.5(2) . .
C31 N32 Co1 129.58(19) . .
C33 N32 Co1 111.86(18) . .
N32 C33 C28 123.3(3) . .
N32 C33 C34 115.6(2) . .
C28 C33 C34 121.0(3) . .
N21 C34 C25 123.3(3) . .
N21 C34 C33 116.3(2) . .
C25 C34 C33 120.4(3) . .
C42 N41 C54 118.0(3) . .
C42 N41 Co1 129.9(3) . .
C54 N41 Co1 112.0(2) . .
N41 C42 C43 121.0(4) . .
C44 C43 C42 121.9(4) . .
C43 C44 C45 118.0(3) . .
C44 C45 C54 118.1(4) . .
C44 C45 C46 124.1(3) . .
C54 C45 C46 117.9(4) . .
C47 C46 C45 120.5(4) . .
C46 C47 C48 121.2(4) . .
C53 C48 C49 118.6(3) . .
C53 C48 C47 118.1(4) . .
C49 C48 C47 123.2(4) . .
C50 C49 C48 118.7(4) . .
C49 C50 C51 119.7(4) . .
N52 C51 C50 123.1(3) . .
C51 N52 C53 117.0(3) . .
C51 N52 Co1 130.6(2) . .
C53 N52 Co1 112.3(2) . .
N52 C53 C48 122.8(3) . .
N52 C53 C54 115.5(3) . .
C48 C53 C54 121.7(3) . .
N41 C54 C53 116.3(3) . .
N41 C54 C45 123.0(3) . .
C53 C54 C45 120.7(3) . .
O72 Cl7 O71 109.90(16) . .
O72 Cl7 O74 109.75(17) . .
O71 Cl7 O74 110.00(15) . .
O72 Cl7 O73 109.97(19) . .
O71 Cl7 O73 108.79(16) . .
O74 Cl7 O73 108.39(17) . .
O62 Cl6 O63 115.0(3) . .
O62 Cl6 O64 107.6(3) . .
O63 Cl6 O64 105.4(3) . .
O62 Cl6 O61 112.0(3) . .
O63 Cl6 O61 108.5(3) . .
O64 Cl6 O61 107.9(2) . .
O84 Cl8 O81 109.0(4) . .
O84 Cl8 O82 106.7(4) . .
O81 Cl8 O82 112.0(4) . .
O84 Cl8 O83 112.7(3) . .
O81 Cl8 O83 109.3(4) . .
O82 Cl8 O83 107.1(3) . .
Cl9 Cl9 O93 131(3) 2_577 2_577
Cl9 Cl9 O92 125(3) 2_577 .
O93 Cl9 O92 79.2(15) 2_577 .
Cl9 Cl9 O93 30.7(18) 2_577 .
O93 Cl9 O93 161.8(15) 2_577 .
O92 Cl9 O93 111.5(7) . .
Cl9 Cl9 O91 119(3) 2_577 .
O93 Cl9 O91 79(2) 2_577 .
O92 Cl9 O91 109.7(7) . .
O93 Cl9 O91 109.0(8) . .
Cl9 Cl9 O94 79.8(19) 2_577 .
O93 Cl9 O94 51.3(18) 2_577 .
O92 Cl9 O94 109.8(8) . .
O93 Cl9 O94 110.5(7) . .
O91 Cl9 O94 106.3(7) . .
Cl9 Cl9 O94 77(2) 2_577 2_577
O93 Cl9 O94 152(3) 2_577 2_577
O92 Cl9 O94 84.3(10) . 2_577
O93 Cl9 O94 45.9(14) . 2_577
O91 Cl9 O94 85.5(18) . 2_577
O94 Cl9 O94 156.4(12) . 2_577
Cl9 Cl9 O91 44(3) 2_577 2_577
O93 Cl9 O91 111(2) 2_577 2_577
O92 Cl9 O91 85.5(9) . 2_577
O93 Cl9 O91 57.1(9) . 2_577
O91 Cl9 O91 163.3(7) . 2_577
O94 Cl9 O91 73.6(9) . 2_577
O94 Cl9 O91 89(2) 2_577 2_577
Cl9 Cl9 O92 39(2) 2_577 2_577
O93 Cl9 O92 111.0(16) 2_577 2_577
O92 Cl9 O92 164.6(13) . 2_577
O93 Cl9 O92 55.7(9) . 2_577
O91 Cl9 O92 84.0(12) . 2_577
O94 Cl9 O92 71.3(7) . 2_577
O94 Cl9 O92 90.1(10) 2_577 2_577
O91 Cl9 O92 80.1(12) 2_577 2_577
Cl9 O91 O93 37.2(13) . 2_577
Cl9 O91 Cl9 16.7(7) . 2_577
O93 O91 Cl9 49.6(12) 2_577 2_577
Cl9 O92 O93 37.5(10) . 2_577
Cl9 O92 Cl9 15.4(13) . 2_577
O93 O92 Cl9 49.2(6) 2_577 2_577
Cl9 O93 O94 86(3) 2_577 2_577
Cl9 O93 Cl9 18.2(15) 2_577 .
O94 O93 Cl9 68.3(15) 2_577 .
Cl9 O93 O92 63.2(15) 2_577 2_577
O94 O93 O92 120(3) 2_577 2_577
Cl9 O93 O92 75.1(10) . 2_577
Cl9 O93 O91 63.4(15) 2_577 2_577
O94 O93 O91 115.5(18) 2_577 2_577
Cl9 O93 O91 73.2(15) . 2_577
O92 O93 O91 96.0(12) 2_577 2_577
O93 O94 Cl9 42.2(13) 2_577 .
O93 O94 Cl9 65.8(9) 2_577 2_577
Cl9 O94 Cl9 23.6(12) . 2_577
O62X Cl6X O64X 110.9(10) . .
O62X Cl6X O61X 110.5(10) . .
O64X Cl6X O61X 107.3(9) . .
O62X Cl6X O63X 108.5(10) . .
O64X Cl6X O63X 112.9(9) . .
O61X Cl6X O63X 106.6(9) . .
O82X Cl8X O83X 113.6(8) . .
O82X Cl8X O84X 108.5(8) . .
O83X Cl8X O84X 111.5(9) . .
O82X Cl8X O81X 109.2(10) . .
O83X Cl8X O81X 107.8(10) . .
O84X Cl8X O81X 106.0(9) . .
Cl9X Cl9X O93X 138(10) 2_577 2_577
Cl9X Cl9X O92X 98(10) 2_577 .
O93X Cl9X O92X 67(3) 2_577 .
Cl9X Cl9X O93X 35(10) 2_577 .
O93X Cl9X O93X 173(3) 2_577 .
O92X Cl9X O93X 111.1(10) . .
Cl9X Cl9X O91X 142(10) 2_577 .
O93X Cl9X O91X 78(4) 2_577 .
O92X Cl9X O91X 109.3(10) . .
O93X Cl9X O91X 108.9(10) . .
Cl9X Cl9X O94X 87(9) 2_577 .
O93X Cl9X O94X 65(2) 2_577 .
O92X Cl9X O94X 110.1(10) . .
O93X Cl9X O94X 110.3(10) . .
O91X Cl9X O94X 107.0(10) . .
Cl9X Cl9X O94X 83(9) 2_577 2_577
O93X Cl9X O94X 123(4) 2_577 2_577
O92X Cl9X O94X 71.5(18) . 2_577
O93X Cl9X O94X 60(2) . 2_577
O91X Cl9X O94X 81(3) . 2_577
O94X Cl9X O94X 170(3) . 2_577
Cl9X Cl9X O92X 72(10) 2_577 2_577
O93X Cl9X O92X 120(4) 2_577 2_577
O92X Cl9X O92X 170(3) . 2_577
O93X Cl9X O92X 61(3) . 2_577
O91X Cl9X O92X 80(3) . 2_577
O94X Cl9X O92X 70.1(16) . 2_577
O94X Cl9X O92X 106(2) 2_577 2_577
Cl9X Cl9X O91X 32(10) 2_577 2_577
O93X Cl9X O91X 107(4) 2_577 2_577
O92X Cl9X O91X 74.5(17) . 2_577
O93X Cl9X O91X 65.7(17) . 2_577
O91X Cl9X O91X 174.5(16) . 2_577
O94X Cl9X O91X 74.7(16) . 2_577
O94X Cl9X O91X 96(4) 2_577 2_577
O92X Cl9X O91X 96(4) 2_577 2_577
Cl9X O91X Cl9X 5.5(16) . 2_577
Cl9X O91X O93X 45(3) . 2_577
Cl9X O91X O93X 51(2) 2_577 2_577
Cl9X O92X O93X 50.2(18) . 2_577
Cl9X O92X Cl9X 10(3) . 2_577
O93X O92X Cl9X 58(2) 2_577 2_577
Cl9X O92X O94X 55.0(16) . 2_577
O93X O92X O94X 97(3) 2_577 2_577
Cl9X O92X O94X 53.9(14) 2_577 2_577
Cl9X O93X Cl9X 7(3) 2_577 .
Cl9X O93X O94X 64(3) 2_577 2_577
Cl9X O93X O94X 60.3(18) . 2_577
Cl9X O93X O92X 63(3) 2_577 2_577
Cl9X O93X O92X 61(2) . 2_577
O94X O93X O92X 107(5) 2_577 2_577
Cl9X O93X O91X 56.6(19) 2_577 2_577
Cl9X O93X O91X 63(3) . 2_577
O94X O93X O91X 95(2) 2_577 2_577
O92X O93X O91X 95(2) 2_577 2_577
Cl9X O94X Cl9X 10(3) . 2_577
Cl9X O94X O93X 50.3(19) . 2_577
Cl9X O94X O93X 59.2(18) 2_577 2_577
Cl9X O94X O92X 56.0(15) . 2_577
Cl9X O94X O92X 53.4(13) 2_577 2_577
O93X O94X O92X 97(3) 2_577 2_577

loop_
_geom_bond_atom_site_label_1
_geom_bond_atom_site_label_2
_geom_bond_distance
_geom_bond_site_symmetry_2
Co1 N10 1.919(3) .
Co1 N52 1.944(3) .
Co1 N21 1.945(2) .
Co1 N32 1.947(2) .
Co1 N1 1.950(2) .
Co1 N41 1.957(2) .
N1 C5 1.333(4) .
N1 C2 1.380(4) .
C2 C3 1.380(5) .
C3 N4 1.378(5) .
N4 C5 1.339(4) .
C5 C6 1.434(4) .
C6 N7 1.325(5) .
C6 N10 1.341(4) .
N7 C8 1.377(5) .
C8 C9 1.367(6) .
C9 N10 1.378(4) .
N21 C22 1.333(4) .
N21 C34 1.366(4) .
C22 C23 1.407(4) .
C23 C24 1.377(5) .
C24 C25 1.409(4) .
C25 C34 1.402(4) .
C25 C26 1.446(4) .
C26 C27 1.361(5) .
C27 C28 1.447(4) .
C28 C33 1.406(4) .
C28 C29 1.413(4) .
C29 C30 1.370(4) .
C30 C31 1.408(4) .
C31 N32 1.336(3) .
N32 C33 1.364(3) .
C33 C34 1.423(4) .
N41 C42 1.337(4) .
N41 C54 1.358(4) .
C42 C43 1.397(5) .
C43 C44 1.367(7) .
C44 C45 1.388(6) .
C45 C54 1.413(4) .
C45 C46 1.472(6) .
C46 C47 1.359(7) .
C47 C48 1.466(5) .
C48 C53 1.390(5) .
C48 C49 1.396(6) .
C49 C50 1.369(6) .
C50 C51 1.396(5) .
C51 N52 1.333(4) .
N52 C53 1.371(4) .
C53 C54 1.413(5) .
Cl7 O72 1.429(3) .
Cl7 O71 1.437(2) .
Cl7 O74 1.445(2) .
Cl7 O73 1.452(3) .
Cl6 O62 1.412(4) .
Cl6 O63 1.437(4) .
Cl6 O64 1.456(3) .
Cl6 O61 1.461(3) .
Cl8 O84 1.434(4) .
Cl8 O81 1.436(4) .
Cl8 O82 1.443(4) .
Cl8 O83 1.445(4) .
Cl9 Cl9 0.60(3) 2_577
Cl9 O93 0.97(3) 2_577
Cl9 O92 1.428(7) .
Cl9 O93 1.439(7) .
Cl9 O91 1.442(6) .
Cl9 O94 1.448(7) .
Cl9 O94 1.466(19) 2_577
Cl9 O91 1.81(4) 2_577
Cl9 O92 1.84(2) 2_577
O91 O93 1.59(3) 2_577
O91 Cl9 1.81(4) 2_577
O92 O93 1.57(3) 2_577
O92 Cl9 1.84(2) 2_577
O93 Cl9 0.97(3) 2_577
O93 O94 1.13(3) 2_577
O93 O92 1.57(3) 2_577
O93 O91 1.59(3) 2_577
O94 O93 1.13(3) 2_577
O94 Cl9 1.466(19) 2_577
Cl6X O62X 1.430(8) .
Cl6X O64X 1.436(8) .
Cl6X O61X 1.451(7) .
Cl6X O63X 1.453(7) .
Cl8X O82X 1.420(7) .
Cl8X O83X 1.422(7) .
Cl8X O84X 1.448(7) .
Cl8X O81X 1.455(7) .
Cl9X Cl9X 0.26(8) 2_577
Cl9X O93X 1.23(5) 2_577
Cl9X O92X 1.427(8) .
Cl9X O93X 1.440(8) .
Cl9X O91X 1.446(7) .
Cl9X O94X 1.447(8) .
Cl9X O94X 1.46(4) 2_577
Cl9X O92X 1.49(5) 2_577
Cl9X O91X 1.66(8) 2_577
O91X Cl9X 1.66(8) 2_577
O91X O93X 1.69(5) 2_577
O92X O93X 1.48(6) 2_577
O92X Cl9X 1.49(5) 2_577
O92X O94X 1.69(4) 2_577
O93X Cl9X 1.23(5) 2_577
O93X O94X 1.46(5) 2_577
O93X O92X 1.48(6) 2_577
O93X O91X 1.69(5) 2_577
O94X Cl9X 1.46(4) 2_577
O94X O93X 1.46(5) 2_577
O94X O92X 1.69(4) 2_577
O200 O210 0.928(9) .
O300 O300 1.339(13) 2_866
